data_1564353
loop_
_publ_author_name
'Taniguchi, Yoshimasa'
'Miwa, Mayuka'
'Kitada, Naoki'

_publ_section_title
;
 Crystalline sponge X-ray analysis coupled with supercritical fluid
 chromatography: a novel analytical platform for the rapid separation,
 isolation, and characterization of analytes.
;
_journal_issue 17
_journal_name_full 'The Analyst'
_journal_page_first 5230
_journal_page_last 5235
_journal_paper_doi 10.1039/d1an00948f
_journal_volume 146
_journal_year 2021
_chemical_absolute_configuration rmad
_chemical_formula_moiety
;
(C46 H38 Co2 N6 O6), (C10 H18 O), 2(N O3), (C3 H8 O), 0.187(O)
;
_chemical_formula_sum 'C59 H64 Co2 N8 O14.19'
_chemical_formula_weight 1230.01
_space_group_crystal_system monoclinic
_space_group_IT_number 4
_space_group_name_Hall 'P 2yb'
_space_group_name_H-M_alt 'P 1 21 1'
_atom_sites_solution_hydrogens mixed
_audit_creation_method SHELXL-2018/3
_audit_update_record
;
2021-02-11 deposited with the CCDC.	2021-02-11 downloaded from the CCDC.
;
_cell_angle_alpha 90
_cell_angle_beta 92.469(2)
_cell_angle_gamma 90
_cell_formula_units_Z 2
_cell_length_a 10.1997(2)
_cell_length_b 24.6572(6)
_cell_length_c 11.4298(2)
_cell_measurement_reflns_used 14250
_cell_measurement_temperature 100.00(10)
_cell_measurement_theta_max 72.3770
_cell_measurement_theta_min 9.3670
_cell_volume 2871.88(10)
_computing_cell_refinement 'CrysAlisPro 1.171.40.82a (Rigaku OD, 2020)'
_computing_data_collection 'CrysAlisPro 1.171.40.82a (Rigaku OD, 2020)'
_computing_data_reduction 'CrysAlisPro 1.171.40.82a (Rigaku OD, 2020)'
_computing_molecular_graphics 'shelXle (Hubschle et al., 2011)'
_computing_publication_material 'SHELXL-2018/3 (Sheldrick, 2018)'
_computing_structure_refinement 'SHELXL-2018/3 (Sheldrick, 2018)'
_computing_structure_solution 'SHELXT 2018/2 (Sheldrick, 2018)'
_diffrn_ambient_temperature 100.00(10)
_diffrn_detector_area_resol_mean 10.0000
_diffrn_measured_fraction_theta_full 1.000
_diffrn_measured_fraction_theta_max 0.970
_diffrn_measurement_device_type 'XtaLAB Synergy R, HyPix'
_diffrn_measurement_method '\w scans'
_diffrn_radiation_type CuK\a
_diffrn_radiation_wavelength 1.54184
_diffrn_reflns_av_R_equivalents 0.107
_diffrn_reflns_av_unetI/netI 0.0236
_diffrn_reflns_Laue_measured_fraction_full 1.000
_diffrn_reflns_Laue_measured_fraction_max 0.970
_diffrn_reflns_limit_h_max 12
_diffrn_reflns_limit_h_min -12
_diffrn_reflns_limit_k_max 30
_diffrn_reflns_limit_k_min -30
_diffrn_reflns_limit_l_max 14
_diffrn_reflns_limit_l_min -12
_diffrn_reflns_number 103594
_diffrn_reflns_point_group_measured_fraction_full 0.973
_diffrn_reflns_point_group_measured_fraction_max 0.930
_diffrn_reflns_theta_full 67.684
_diffrn_reflns_theta_max 82.310
_diffrn_reflns_theta_min 3.585
_diffrn_source 'Rotating-anode X-ray tube'
_exptl_absorpt_coefficient_mu 5.142
_exptl_absorpt_correction_T_max 0.17757
_exptl_absorpt_correction_T_min 0.07118
_exptl_absorpt_correction_type multi-scan
_exptl_absorpt_process_details
;
CrysAlisPro 1.171.40.82a (Rigaku Oxford Diffraction, 2020)
Spherical absorption correction
using equivalent radius and absorption coefficient.
Empirical absorption correction using spherical harmonics,
implemented in SCALE3 ABSPACK scaling algorithm.
;
_exptl_crystal_colour red
_exptl_crystal_density_diffrn 1.422
_exptl_crystal_description block
_exptl_crystal_F_000 1283
_exptl_crystal_size_max 0.324
_exptl_crystal_size_mid 0.244
_exptl_crystal_size_min 0.201
_refine_diff_density_max 1.877
_refine_diff_density_min -0.712
_refine_diff_density_rms 0.138
_refine_ls_abs_structure_details
;
 Flack x determined using 4079 quotients [(I+)-(I-)]/[(I+)+(I-)]
 (Parsons, Flack and Wagner, Acta Cryst. B69 (2013) 249-259).
;
_refine_ls_abs_structure_Flack 0.027(22)
_refine_ls_extinction_method none
_refine_ls_goodness_of_fit_ref 1.038
_refine_ls_hydrogen_treatment mixed
_refine_ls_matrix_type full
_refine_ls_number_parameters 795
_refine_ls_number_reflns 23229
_refine_ls_number_restraints 76
_refine_ls_restrained_S_all 1.038
_refine_ls_R_factor_all 0.1281
_refine_ls_R_factor_gt 0.1188
_refine_ls_shift/su_max 0.002
_refine_ls_shift/su_mean 0.000
_refine_ls_structure_factor_coef Fsqd
_refine_ls_weighting_details 'w=1/[\s^2^(Fo^2^)+(0.2463P)^2^+2.4400P] where P=(Fo^2^+2Fc^2^)/3'
_refine_ls_weighting_scheme calc
_refine_ls_wR_factor_gt 0.3182
_refine_ls_wR_factor_ref 0.3341
_reflns_Friedel_coverage 0.872
_reflns_Friedel_fraction_full 0.945
_reflns_Friedel_fraction_max 0.887
_reflns_number_gt 20408
_reflns_number_total 23229
_reflns_threshold_expression 'I > 2\s(I)'
_cod_data_source_file d1an00948f1.cif
_cod_data_source_block 7a@3S
_cod_depositor_comments 'Adding full bibliography for 1564341--1564354.cif.'
_cod_original_sg_symbol_H-M 'P 21'
_cod_database_code 1564353
_shelx_shelxl_version_number 2018/3
_shelx_space_group_comment
;
The symmetry employed for this shelxl refinement is uniquely defined
by the following loop, which should always be used as a source of
symmetry information in preference to the above space-group names.
They are only intended as comments.
;
_shelx_estimated_absorpt_t_min 0.287
_shelx_estimated_absorpt_t_max 0.425

loop_
_space_group_symop_operation_xyz
'x, y, z'
'-x, y+1/2, -z'

loop_
_atom_site_label
_atom_site_type_symbol
_atom_site_fract_x
_atom_site_fract_y
_atom_site_fract_z
_atom_site_U_iso_or_equiv
_atom_site_adp_type
_atom_site_occupancy
_atom_site_site_symmetry_order
_atom_site_calc_flag
_atom_site_refinement_flags_posn
_atom_site_refinement_flags_adp
_atom_site_refinement_flags_occupancy
_atom_site_disorder_assembly
_atom_site_disorder_group
Co1 Co 1.02809(17) 0.49999(7) 0.42687(15) 0.0395(5) Uani 1 1 d . . . . .
N1 N 1.1108(10) 0.4203(4) 0.4410(9) 0.046(2) Uani 1 1 d . . . . .
Co2 Co 0.53191(17) 0.58094(7) 0.44372(15) 0.0397(5) Uani 1 1 d . . . . .
C2 C 1.0456(12) 0.3809(5) 0.4963(13) 0.052(3) Uani 1 1 d . . . . .
H2 H 0.959069 0.388117 0.519881 0.062 Uiso 1 1 calc R U . . .
C3 C 1.0993(14) 0.3312(6) 0.5196(14) 0.058(3) Uani 1 1 d . . . . .
H3 H 1.051755 0.304904 0.561232 0.069 Uiso 1 1 calc R U . . .
C4 C 1.2242(13) 0.3193(5) 0.4821(11) 0.049(3) Uani 1 1 d . . . . .
C5 C 1.2905(13) 0.3595(6) 0.4242(12) 0.051(3) Uani 1 1 d . . . . .
H5 H 1.375730 0.353073 0.396877 0.061 Uiso 1 1 calc R U . . .
C6 C 1.2291(12) 0.4096(5) 0.4070(11) 0.045(2) Uani 1 1 d . . . . .
H6 H 1.275421 0.437348 0.368718 0.054 Uiso 1 1 calc R U . . .
C7 C 1.2856(13) 0.2652(5) 0.5060(12) 0.048(3) Uani 1 1 d . . . . .
C8 C 1.2064(14) 0.2204(6) 0.5168(18) 0.070(4) Uani 1 1 d . . . . .
H8 H 1.113633 0.223872 0.509273 0.084 Uiso 1 1 calc R U . . .
C9 C 1.2641(16) 0.1696(6) 0.5391(16) 0.065(4) Uani 1 1 d . . . . .
H9 H 1.208517 0.139220 0.549435 0.078 Uiso 1 1 calc R U . . .
N10 N 1.3914(10) 0.1623(4) 0.5463(9) 0.045(2) Uani 1 1 d . . . . .
C11 C 1.4685(14) 0.2061(6) 0.5344(16) 0.064(4) Uani 1 1 d . . . . .
H11 H 1.561037 0.201543 0.539680 0.077 Uiso 1 1 calc R U . . .
C12 C 1.4175(15) 0.2575(5) 0.5149(16) 0.064(4) Uani 1 1 d . . . . .
H12 H 1.474973 0.287545 0.507688 0.077 Uiso 1 1 calc R U . . .
N13 N 1.0307(10) 0.4920(4) 0.2378(8) 0.046(2) Uani 1 1 d . . . . .
C14 C 1.1359(13) 0.5072(6) 0.1773(10) 0.049(3) Uani 1 1 d . . . . .
H14 H 1.210373 0.520887 0.220438 0.059 Uiso 1 1 calc R U . . .
C15 C 1.1419(12) 0.5041(7) 0.0582(10) 0.054(3) Uani 1 1 d . . . . .
H15 H 1.219767 0.514155 0.020900 0.065 Uiso 1 1 calc R U . . .
C16 C 1.0317(12) 0.4860(5) -0.0083(11) 0.048(3) Uani 1 1 d . . . . .
C18 C 0.9299(13) 0.4718(6) 0.1740(11) 0.049(3) Uani 1 1 d . . . . .
H18 H 0.856340 0.459033 0.214131 0.059 Uiso 1 1 calc R U . . .
C17 C 0.9250(13) 0.4683(6) 0.0525(11) 0.051(3) Uani 1 1 d . . . . .
H17 H 0.849642 0.453880 0.011703 0.062 Uiso 1 1 calc R U . . .
C19 C 1.0299(13) 0.4876(5) -0.1377(11) 0.048(3) Uani 1 1 d . . . . .
C20 C 1.1417(13) 0.4832(6) -0.2015(11) 0.052(3) Uani 1 1 d . . . . .
H20 H 1.224079 0.476507 -0.162093 0.062 Uiso 1 1 calc R U . . .
C21 C 1.1345(12) 0.4883(6) -0.3212(11) 0.051(3) Uani 1 1 d . . . . .
H21 H 1.212796 0.484326 -0.362499 0.061 Uiso 1 1 calc R U . . .
N22 N 1.0227(10) 0.4986(4) -0.3826(9) 0.046(2) Uani 1 1 d . . . . .
C23 C 0.9143(13) 0.5022(7) -0.3233(11) 0.053(3) Uani 1 1 d . . . . .
H23 H 0.833771 0.509498 -0.365136 0.064 Uiso 1 1 calc R U . . .
C24 C 0.9130(12) 0.4955(6) -0.2007(11) 0.052(3) Uani 1 1 d . . . . .
H24 H 0.832494 0.496487 -0.161883 0.062 Uiso 1 1 calc R U . . .
N25 N 0.5313(10) 0.5850(5) 0.6317(8) 0.045(2) Uani 1 1 d . . . . .
C26 C 0.4206(14) 0.5811(8) 0.6906(12) 0.063(4) Uani 1 1 d . . . . .
H26 H 0.339896 0.577668 0.646510 0.076 Uiso 1 1 calc R U . . .
C27 C 0.4166(15) 0.5816(8) 0.8125(12) 0.066(4) Uani 1 1 d . . . . .
H27 H 0.335814 0.577223 0.849782 0.079 Uiso 1 1 calc R U . . .
C28 C 0.5327(13) 0.5887(6) 0.8782(11) 0.051(3) Uani 1 1 d . . . . .
C29 C 0.6481(12) 0.5956(6) 0.8170(11) 0.051(3) Uani 1 1 d . . . . .
H29 H 0.729601 0.601565 0.858388 0.061 Uiso 1 1 calc R U . . .
C30 C 0.6419(12) 0.5937(6) 0.6973(11) 0.050(3) Uani 1 1 d . . . . .
H30 H 0.721134 0.598789 0.657904 0.059 Uiso 1 1 calc R U . . .
C31 C 0.5333(12) 0.5890(6) 1.0071(10) 0.049(3) Uani 1 1 d . . . . .
C32 C 0.4223(14) 0.6038(6) 1.0688(12) 0.056(3) Uani 1 1 d . . . . .
H32 H 0.344649 0.615410 1.027268 0.067 Uiso 1 1 calc R U . . .
C33 C 0.4260(13) 0.6013(6) 1.1889(11) 0.051(3) Uani 1 1 d . . . . .
H33 H 0.349352 0.611150 1.228234 0.062 Uiso 1 1 calc R U . . .
N34 N 0.5329(10) 0.5856(5) 1.2541(8) 0.046(2) Uani 1 1 d . . . . .
C35 C 0.6415(12) 0.5733(6) 1.1943(10) 0.048(3) Uani 1 1 d . . . . .
H35 H 0.719117 0.563302 1.237895 0.058 Uiso 1 1 calc R U . . .
C36 C 0.6448(13) 0.5747(6) 1.0752(12) 0.052(3) Uani 1 1 d . . . . .
H36 H 0.723700 0.565769 1.038321 0.063 Uiso 1 1 calc R U . . .
C37 C 0.5918(12) 0.4320(5) 0.3096(11) 0.048(3) Uani 1 1 d . . . . .
C38 C 0.6676(14) 0.3864(6) 0.2883(13) 0.058(3) Uani 1 1 d . . . . .
H38 H 0.725080 0.372578 0.348787 0.069 Uiso 1 1 calc R U . . .
C39 C 0.6605(17) 0.3607(7) 0.1804(16) 0.073(4) Uani 1 1 d . . . . .
H39 H 0.714497 0.330166 0.166630 0.087 Uiso 1 1 calc R U . . .
C40 C 0.5749(17) 0.3796(8) 0.0930(16) 0.073(4) Uani 1 1 d . . . . .
H40 H 0.570077 0.361866 0.019224 0.087 Uiso 1 1 calc R U . . .
C41 C 0.4978(17) 0.4231(6) 0.1112(13) 0.064(4) Uani 1 1 d . . . . .
H41 H 0.438444 0.435617 0.050745 0.077 Uiso 1 1 calc R U . . .
C42 C 0.5060(13) 0.4500(6) 0.2217(12) 0.055(3) Uani 1 1 d . . . . .
H42 H 0.451885 0.480603 0.234743 0.066 Uiso 1 1 calc R U . . .
C43 C 0.6066(13) 0.4609(5) 0.4250(11) 0.048(3) Uani 1 1 d . . . . .
H43 H 0.615349 0.433068 0.488515 0.057 Uiso 1 1 calc R U . . .
O44 O 0.4957(8) 0.4939(4) 0.4461(7) 0.0454(17) Uani 1 1 d D . . . .
H44 H 0.462(14) 0.488(7) 0.510(7) 0.054 Uiso 1 1 d D U . . .
C45 C 0.7323(11) 0.4968(5) 0.4299(8) 0.040(2) Uani 1 1 d . . . . .
O46 O 0.8383(7) 0.4735(4) 0.4197(7) 0.0437(18) Uani 1 1 d . . . . .
O47 O 0.7179(8) 0.5469(4) 0.4481(7) 0.0449(18) Uani 1 1 d . . . . .
C48 C 0.1059(12) 0.6564(5) 0.5295(13) 0.053(3) Uani 1 1 d . . . . .
C49 C 0.1539(15) 0.7083(6) 0.5248(15) 0.063(3) Uani 1 1 d . . . . .
H49 H 0.189260 0.721388 0.454632 0.076 Uiso 1 1 calc R U . . .
C50 C 0.1509(19) 0.7426(7) 0.625(2) 0.082(5) Uani 1 1 d . . . . .
H50 H 0.182442 0.778814 0.621303 0.098 Uiso 1 1 calc R U . . .
C51 C 0.102(2) 0.7228(9) 0.726(2) 0.089(6) Uani 1 1 d . . . . .
H51 H 0.101965 0.745287 0.793228 0.107 Uiso 1 1 calc R U . . .
C52 C 0.052(2) 0.6703(9) 0.7322(16) 0.088(6) Uani 1 1 d . . . . .
H52 H 0.017446 0.656567 0.802296 0.106 Uiso 1 1 calc R U . . .
C53 C 0.0539(18) 0.6387(7) 0.6307(14) 0.068(4) Uani 1 1 d . . . . .
H53 H 0.017602 0.603292 0.632331 0.081 Uiso 1 1 calc R U . . .
C54 C 0.1121(11) 0.6197(5) 0.4212(11) 0.047(3) Uani 1 1 d D . . . .
H54 H 0.121098 0.643129 0.350514 0.056 Uiso 1 1 calc R U . . .
O55 O -0.0026(8) 0.5873(4) 0.4045(8) 0.0497(18) Uani 1 1 d D . . . .
H55 H -0.040(11) 0.595(6) 0.339(7) 0.060 Uiso 1 1 d D U . . .
C56 C 0.2335(11) 0.5836(5) 0.4354(8) 0.043(2) Uani 1 1 d . . . . .
O57 O 0.2155(8) 0.5334(3) 0.4412(7) 0.0437(17) Uani 1 1 d . . . . .
O58 O 0.3421(8) 0.6072(4) 0.4376(7) 0.0450(18) Uani 1 1 d . . . . .
N201 N 0.5137(11) 0.4548(5) 0.7281(10) 0.058(3) Uani 1 1 d D . . . .
O202 O 0.4794(13) 0.4512(6) 0.8313(10) 0.084(4) Uani 1 1 d D . . . .
O203 O 0.6262(10) 0.4600(6) 0.7046(10) 0.072(3) Uani 1 1 d D . . . .
O204 O 0.4254(9) 0.4521(5) 0.6465(8) 0.061(2) Uani 1 1 d D . . . .
N301 N 0.0041(15) 0.6234(7) 0.1068(12) 0.062(4) Uani 0.813(16) 1 d D . P A 1
O302 O -0.0792(13) 0.6240(7) 0.1865(14) 0.065(3) Uani 0.813(16) 1 d D . P A 1
O303 O 0.1160(14) 0.6291(10) 0.1294(16) 0.077(5) Uani 0.813(16) 1 d D . P A 1
O304 O -0.0382(17) 0.6099(8) 0.0049(13) 0.079(4) Uani 0.813(16) 1 d D . P A 1
N501 N 0.085(5) 0.630(3) 0.026(4) 0.062(4) Uani 0.187(16) 1 d D . P A 2
O502 O 0.132(5) 0.614(2) -0.069(4) 0.065(3) Uani 0.187(16) 1 d D . P A 2
O503 O 0.149(7) 0.638(5) 0.113(6) 0.077(5) Uani 0.187(16) 1 d D . P A 2
O504 O -0.038(5) 0.638(4) 0.017(6) 0.079(4) Uani 0.187(16) 1 d D . P A 2
O505 O -0.117(7) 0.634(2) 0.249(6) 0.063(15) Uani 0.187(16) 1 d . . P A 2
C101 C -0.421(3) 0.7318(9) -0.115(2) 0.104(8) Uani 1 1 d . . . . .
C102 C -0.459(3) 0.7236(9) -0.006(2) 0.103(7) Uani 1 1 d . . . . .
H102 H -0.548939 0.716488 0.005314 0.123 Uiso 1 1 calc R U . . .
C103 C -0.363(3) 0.7251(10) 0.103(2) 0.099(6) Uani 1 1 d . . . . .
H10A H -0.405317 0.743897 0.168025 0.119 Uiso 1 1 calc R U . . .
H10B H -0.342675 0.687526 0.128804 0.119 Uiso 1 1 calc R U . . .
C104 C -0.236(2) 0.7542(10) 0.077(2) 0.097(6) Uani 1 1 d . . . . .
C105 C -0.183(3) 0.7327(12) -0.034(3) 0.114(8) Uani 1 1 d . . . . .
H10C H -0.166824 0.693246 -0.026134 0.136 Uiso 1 1 calc R U . . .
H10D H -0.098797 0.750597 -0.049168 0.136 Uiso 1 1 calc R U . . .
C106 C -0.282(3) 0.7428(11) -0.141(2) 0.109(8) Uani 1 1 d . . . . .
H10E H -0.274579 0.781003 -0.166924 0.130 Uiso 1 1 calc R U . . .
H10F H -0.257770 0.719409 -0.207340 0.130 Uiso 1 1 calc R U . . .
C107 C -0.528(4) 0.7292(11) -0.213(3) 0.145(14) Uani 1 1 d . . . . .
H10G H -0.525774 0.762299 -0.260082 0.217 Uiso 1 1 calc R U . . .
H10H H -0.614093 0.726001 -0.178198 0.217 Uiso 1 1 calc R U . . .
H10I H -0.513281 0.697615 -0.262502 0.217 Uiso 1 1 calc R U . . .
C108 C -0.255(2) 0.8159(10) 0.073(2) 0.097(6) Uani 1 1 d . . . . .
H108 H -0.335599 0.823560 0.023096 0.116 Uiso 1 1 calc R U . . .
C109 C -0.278(5) 0.8352(10) 0.193(3) 0.148(15) Uani 1 1 d . . . . .
H10J H -0.270845 0.874814 0.195491 0.222 Uiso 1 1 calc R U . . .
H10K H -0.213013 0.819160 0.248022 0.222 Uiso 1 1 calc R U . . .
H10L H -0.366439 0.824401 0.214455 0.222 Uiso 1 1 calc R U . . .
C110 C -0.142(4) 0.8462(15) 0.020(4) 0.157(15) Uani 1 1 d . . . . .
H11A H -0.141728 0.838983 -0.064465 0.235 Uiso 1 1 calc R U . . .
H11B H -0.058363 0.833844 0.056879 0.235 Uiso 1 1 calc R U . . .
H11C H -0.151714 0.885188 0.033076 0.235 Uiso 1 1 calc R U . . .
O111 O -0.139(2) 0.7424(7) 0.175(2) 0.124(6) Uani 1 1 d . . . . .
H111 H -0.150267 0.710550 0.198672 0.186 Uiso 1 1 calc R U . . .
C401 C 0.309(6) 0.822(3) 0.269(8) 0.20(4) Uani 0.59(5) 1 d D U P B 1
H40A H 0.364450 0.843073 0.218507 0.298 Uiso 0.59(5) 1 calc R U P B 1
H40B H 0.292190 0.842045 0.340021 0.298 Uiso 0.59(5) 1 calc R U P B 1
H40C H 0.353327 0.787483 0.289661 0.298 Uiso 0.59(5) 1 calc R U P B 1
C402 C 0.178(5) 0.809(3) 0.203(6) 0.18(2) Uani 0.59(5) 1 d D U P B 1
H402 H 0.132067 0.844152 0.184011 0.212 Uiso 0.59(5) 1 calc R U P B 1
C403 C 0.195(8) 0.778(4) 0.089(7) 0.20(3) Uani 0.59(5) 1 d D U P B 1
H40D H 0.249464 0.799108 0.036848 0.306 Uiso 0.59(5) 1 calc R U P B 1
H40E H 0.237903 0.743050 0.106211 0.306 Uiso 0.59(5) 1 calc R U P B 1
H40F H 0.108938 0.771422 0.049895 0.306 Uiso 0.59(5) 1 calc R U P B 1
O404 O 0.100(5) 0.779(2) 0.276(5) 0.116(12) Uani 0.59(5) 1 d D U P B 1
H404 H 0.080221 0.749059 0.242836 0.174 Uiso 0.59(5) 1 calc R U P B 1
C601 C 0.273(10) 0.830(4) 0.367(10) 0.20(4) Uani 0.41(5) 1 d D . P B 2
H60A H 0.364985 0.839180 0.356338 0.298 Uiso 0.41(5) 1 calc R U P B 2
H60B H 0.225421 0.862477 0.390921 0.298 Uiso 0.41(5) 1 calc R U P B 2
H60C H 0.266868 0.801905 0.426632 0.298 Uiso 0.41(5) 1 calc R U P B 2
C602 C 0.211(8) 0.809(4) 0.250(9) 0.18(2) Uani 0.41(5) 1 d D . P B 2
H602 H 0.220135 0.837100 0.187759 0.212 Uiso 0.41(5) 1 calc R U P B 2
C603 C 0.270(10) 0.755(5) 0.210(12) 0.20(3) Uani 0.41(5) 1 d D . P B 2
H60D H 0.364017 0.759455 0.200489 0.306 Uiso 0.41(5) 1 calc R U P B 2
H60E H 0.254686 0.726993 0.268387 0.306 Uiso 0.41(5) 1 calc R U P B 2
H60F H 0.227195 0.744379 0.134679 0.306 Uiso 0.41(5) 1 calc R U P B 2
O604 O 0.078(7) 0.795(4) 0.258(9) 0.116(12) Uani 0.41(5) 1 d D . P B 2
H604 H 0.068559 0.761565 0.247987 0.174 Uiso 0.41(5) 1 calc R U P B 2

loop_
_atom_site_aniso_label
_atom_site_aniso_U_11
_atom_site_aniso_U_22
_atom_site_aniso_U_33
_atom_site_aniso_U_23
_atom_site_aniso_U_13
_atom_site_aniso_U_12
Co1 0.0446(10) 0.0352(10) 0.0388(8) 0.0002(7) 0.0014(7) -0.0002(7)
N1 0.052(6) 0.031(5) 0.054(5) 0.003(4) 0.001(4) -0.002(4)
Co2 0.0441(10) 0.0356(10) 0.0393(8) -0.0004(7) 0.0023(6) -0.0008(7)
C2 0.041(6) 0.039(7) 0.077(8) 0.003(6) 0.006(5) 0.002(5)
C3 0.058(7) 0.041(7) 0.075(8) 0.014(6) 0.010(6) -0.004(6)
C4 0.049(6) 0.041(7) 0.056(6) 0.004(5) -0.003(5) 0.000(5)
C5 0.045(6) 0.042(7) 0.066(8) 0.003(5) 0.007(5) 0.003(5)
C6 0.047(6) 0.033(6) 0.056(6) 0.007(5) 0.003(5) 0.000(4)
C7 0.055(7) 0.025(5) 0.064(7) 0.002(5) 0.003(5) 0.002(5)
C8 0.050(7) 0.028(6) 0.131(15) 0.015(7) 0.010(8) 0.001(5)
C9 0.067(9) 0.033(7) 0.095(11) 0.012(6) 0.007(8) -0.004(6)
N10 0.047(5) 0.041(6) 0.048(5) 0.001(4) 0.006(4) 0.000(4)
C11 0.049(7) 0.042(8) 0.101(11) 0.010(7) -0.001(7) -0.005(5)
C12 0.061(8) 0.026(6) 0.107(12) 0.007(6) 0.009(7) -0.004(5)
N13 0.056(6) 0.038(5) 0.044(5) 0.001(4) 0.001(4) 0.003(4)
C14 0.050(6) 0.057(8) 0.040(5) 0.000(5) 0.001(4) -0.007(5)
C15 0.046(6) 0.075(10) 0.042(6) 0.004(6) 0.003(5) -0.002(6)
C16 0.047(6) 0.047(7) 0.051(6) -0.004(5) 0.002(5) 0.002(5)
C18 0.053(6) 0.051(7) 0.044(6) 0.002(5) 0.001(5) 0.000(5)
C17 0.054(7) 0.057(8) 0.043(6) -0.001(5) -0.001(5) 0.000(6)
C19 0.063(7) 0.034(6) 0.049(6) -0.002(4) 0.003(5) -0.001(5)
C20 0.046(6) 0.058(8) 0.050(6) -0.003(5) -0.002(5) 0.001(5)
C21 0.044(6) 0.062(8) 0.047(6) -0.003(5) 0.001(5) 0.001(5)
N22 0.054(5) 0.035(5) 0.049(5) 0.001(4) 0.007(4) -0.001(4)
C23 0.050(7) 0.056(8) 0.053(7) -0.002(6) -0.001(5) 0.003(6)
C24 0.046(6) 0.059(8) 0.051(6) -0.001(6) 0.004(5) -0.002(6)
N25 0.048(5) 0.041(5) 0.047(5) -0.001(4) 0.008(4) -0.001(4)
C26 0.055(7) 0.083(11) 0.052(7) 0.001(7) 0.003(6) -0.013(8)
C27 0.056(7) 0.095(12) 0.047(6) 0.008(7) 0.002(5) -0.010(8)
C28 0.051(6) 0.052(8) 0.050(6) 0.001(5) 0.002(5) -0.001(5)
C29 0.042(6) 0.060(8) 0.050(6) -0.004(5) -0.001(5) -0.001(5)
C30 0.039(6) 0.054(8) 0.056(7) -0.005(5) 0.004(5) 0.003(5)
C31 0.053(7) 0.051(7) 0.045(6) -0.002(5) 0.000(5) -0.006(5)
C32 0.051(7) 0.061(8) 0.054(7) 0.005(6) 0.001(5) 0.005(6)
C33 0.051(6) 0.056(8) 0.047(6) -0.001(5) 0.003(5) 0.003(5)
N34 0.049(5) 0.046(6) 0.044(5) -0.003(4) 0.003(4) -0.006(4)
C35 0.048(6) 0.052(7) 0.045(6) -0.004(5) 0.000(5) -0.001(5)
C36 0.051(6) 0.050(8) 0.056(7) 0.000(5) 0.005(5) 0.006(5)
C37 0.047(6) 0.039(6) 0.058(7) -0.004(5) 0.003(5) -0.004(4)
C38 0.057(7) 0.044(7) 0.071(8) -0.005(6) -0.005(6) 0.006(5)
C39 0.067(9) 0.063(10) 0.087(11) -0.030(8) -0.001(8) 0.010(7)
C40 0.075(10) 0.070(10) 0.073(9) -0.026(8) -0.001(7) -0.003(8)
C41 0.087(10) 0.044(7) 0.059(7) -0.008(6) -0.010(7) -0.007(7)
C42 0.047(6) 0.053(8) 0.064(7) -0.001(6) -0.003(5) -0.003(5)
C43 0.060(7) 0.034(6) 0.049(6) 0.001(4) 0.005(5) -0.003(5)
O44 0.044(4) 0.040(4) 0.052(4) 0.000(3) 0.004(3) -0.001(3)
C45 0.049(6) 0.036(6) 0.034(4) 0.002(4) 0.001(4) 0.000(5)
O46 0.036(4) 0.047(5) 0.048(4) 0.003(3) 0.002(3) -0.004(3)
O47 0.041(4) 0.043(5) 0.051(4) 0.001(3) 0.003(3) 0.001(3)
C48 0.039(6) 0.042(7) 0.077(8) -0.007(6) -0.004(5) 0.005(4)
C49 0.061(8) 0.044(7) 0.084(10) -0.013(6) 0.006(7) -0.002(6)
C50 0.080(11) 0.050(9) 0.115(15) -0.029(9) 0.005(10) -0.010(7)
C51 0.094(13) 0.084(14) 0.089(13) -0.030(10) 0.011(10) -0.002(10)
C52 0.122(16) 0.086(13) 0.058(9) -0.017(8) 0.019(9) 0.009(11)
C53 0.088(10) 0.050(8) 0.065(8) -0.008(6) 0.013(7) 0.010(7)
C54 0.041(6) 0.046(7) 0.053(6) 0.000(5) -0.004(5) -0.001(5)
O55 0.048(4) 0.039(5) 0.062(5) -0.002(4) -0.002(4) -0.002(3)
C56 0.051(6) 0.048(7) 0.031(4) -0.001(4) 0.004(4) 0.006(5)
O57 0.051(5) 0.030(4) 0.051(4) 0.000(3) 0.003(3) -0.001(3)
O58 0.044(4) 0.042(5) 0.049(4) -0.004(3) 0.002(3) -0.001(3)
N201 0.058(6) 0.060(7) 0.057(6) 0.009(5) 0.001(5) 0.007(5)
O202 0.090(8) 0.109(10) 0.054(6) 0.019(6) 0.006(5) 0.018(7)
O203 0.054(5) 0.093(8) 0.068(6) 0.004(6) -0.005(5) -0.007(5)
O204 0.057(5) 0.071(7) 0.055(5) 0.016(4) 0.000(4) 0.002(4)
N301 0.066(9) 0.063(9) 0.059(8) 0.014(6) 0.007(6) 0.006(7)
O302 0.055(7) 0.073(9) 0.067(8) 0.010(7) -0.002(6) 0.001(6)
O303 0.048(10) 0.083(12) 0.101(10) -0.003(8) 0.007(7) -0.007(8)
O304 0.096(9) 0.069(11) 0.071(8) 0.005(8) -0.004(7) 0.004(9)
N501 0.066(9) 0.063(9) 0.059(8) 0.014(6) 0.007(6) 0.006(7)
O502 0.055(7) 0.073(9) 0.067(8) 0.010(7) -0.002(6) 0.001(6)
O503 0.048(10) 0.083(12) 0.101(10) -0.003(8) 0.007(7) -0.007(8)
O504 0.096(9) 0.069(11) 0.071(8) 0.005(8) -0.004(7) 0.004(9)
O505 0.09(4) 0.02(2) 0.07(4) 0.01(2) -0.01(3) -0.01(2)
C101 0.16(2) 0.057(11) 0.095(15) 0.001(9) -0.012(15) 0.014(13)
C102 0.14(2) 0.059(12) 0.111(17) -0.004(10) 0.001(14) -0.008(12)
C103 0.119(17) 0.071(13) 0.107(15) 0.009(11) 0.000(13) -0.003(12)
C104 0.098(14) 0.068(12) 0.122(17) 0.016(11) -0.015(12) 0.005(10)
C105 0.14(2) 0.090(17) 0.115(18) -0.010(13) 0.019(16) 0.021(15)
C106 0.17(3) 0.078(15) 0.082(13) -0.006(10) 0.010(15) 0.011(15)
C107 0.26(4) 0.062(14) 0.110(19) -0.001(12) -0.04(2) 0.015(19)
C108 0.100(14) 0.071(13) 0.117(17) 0.012(11) -0.011(12) -0.005(10)
C109 0.28(5) 0.049(12) 0.115(19) -0.007(11) 0.03(2) -0.038(19)
C110 0.15(3) 0.10(2) 0.22(4) 0.05(2) -0.03(3) -0.04(2)
O111 0.128(13) 0.072(10) 0.168(18) 0.005(10) -0.035(13) 0.001(9)
C401 0.12(4) 0.16(5) 0.30(10) 0.11(7) -0.06(6) -0.07(4)
C402 0.09(3) 0.22(5) 0.22(6) 0.11(5) -0.01(4) 0.00(3)
C403 0.18(6) 0.20(7) 0.24(8) -0.04(6) 0.06(5) -0.04(5)
O404 0.12(2) 0.12(4) 0.11(2) 0.02(2) -0.022(17) 0.01(2)
C601 0.12(4) 0.16(5) 0.30(10) 0.11(7) -0.06(6) -0.07(4)
C602 0.09(3) 0.22(5) 0.22(6) 0.11(5) -0.01(4) 0.00(3)
C603 0.18(6) 0.20(7) 0.24(8) -0.04(6) 0.06(5) -0.04(5)
O604 0.12(2) 0.12(4) 0.11(2) 0.02(2) -0.022(17) 0.01(2)

loop_
_atom_type_symbol
_atom_type_description
_atom_type_scat_dispersion_real
_atom_type_scat_dispersion_imag
_atom_type_scat_source
C C 0.0181 0.0091 'International Tables Vol C Tables 4.2.6.8 and 6.1.1.4'
H H 0.0000 0.0000 'International Tables Vol C Tables 4.2.6.8 and 6.1.1.4'
N N 0.0311 0.0180 'International Tables Vol C Tables 4.2.6.8 and 6.1.1.4'
O O 0.0492 0.0322 'International Tables Vol C Tables 4.2.6.8 and 6.1.1.4'
Co Co -2.3653 3.6143 'International Tables Vol C Tables 4.2.6.8 and 6.1.1.4'

loop_
_geom_angle_atom_site_label_1
_geom_angle_atom_site_label_2
_geom_angle_atom_site_label_3
_geom_angle
_geom_angle_site_symmetry_1
_geom_angle_site_symmetry_3
_geom_angle_publ_flag
O46 Co1 O57 174.8(4) . 1_655 ?
O46 Co1 N1 94.6(4) . . ?
O57 Co1 N1 90.0(4) 1_655 . ?
O46 Co1 N13 89.1(4) . . ?
O57 Co1 N13 93.6(4) 1_655 . ?
N1 Co1 N13 88.3(4) . . ?
O46 Co1 N22 88.3(4) . 1_556 ?
O57 Co1 N22 89.4(4) 1_655 1_556 ?
N1 Co1 N22 86.4(4) . 1_556 ?
N13 Co1 N22 173.9(4) . 1_556 ?
O46 Co1 O55 100.3(3) . 1_655 ?
O57 Co1 O55 75.3(3) 1_655 1_655 ?
N1 Co1 O55 164.8(4) . 1_655 ?
N13 Co1 O55 88.9(4) . 1_655 ?
N22 Co1 O55 97.0(4) 1_556 1_655 ?
C6 N1 C2 118.2(11) . . ?
C6 N1 Co1 121.8(8) . . ?
C2 N1 Co1 119.6(8) . . ?
O58 Co2 O47 174.6(4) . . ?
O58 Co2 N25 88.6(4) . . ?
O47 Co2 N25 92.1(4) . . ?
O58 Co2 N10 92.8(4) . 2_756 ?
O47 Co2 N10 92.6(4) . 2_756 ?
N25 Co2 N10 85.4(4) . 2_756 ?
O58 Co2 N34 89.7(4) . 1_554 ?
O47 Co2 N34 90.1(4) . 1_554 ?
N25 Co2 N34 174.3(5) . 1_554 ?
N10 Co2 N34 89.2(4) 2_756 1_554 ?
O58 Co2 O44 98.7(3) . . ?
O47 Co2 O44 75.9(3) . . ?
N25 Co2 O44 91.5(4) . . ?
N10 Co2 O44 168.0(4) 2_756 . ?
N34 Co2 O44 94.2(4) 1_554 . ?
N1 C2 C3 122.4(12) . . ?
C2 C3 C4 119.6(12) . . ?
C5 C4 C3 117.9(12) . . ?
C5 C4 C7 121.1(11) . . ?
C3 C4 C7 120.9(11) . . ?
C4 C5 C6 118.4(12) . . ?
N1 C6 C5 123.4(11) . . ?
C12 C7 C8 117.7(12) . . ?
C12 C7 C4 123.0(11) . . ?
C8 C7 C4 119.3(11) . . ?
C7 C8 C9 119.3(13) . . ?
N10 C9 C8 122.8(13) . . ?
C9 N10 C11 117.7(12) . . ?
C9 N10 Co2 119.3(9) . 2_746 ?
C11 N10 Co2 122.7(9) . 2_746 ?
N10 C11 C12 122.3(13) . . ?
C7 C12 C11 120.2(12) . . ?
C18 N13 C14 115.7(10) . . ?
C18 N13 Co1 122.4(8) . . ?
C14 N13 Co1 121.8(8) . . ?
N13 C14 C15 124.3(12) . . ?
C14 C15 C16 119.2(12) . . ?
C17 C16 C15 117.2(12) . . ?
C17 C16 C19 122.3(12) . . ?
C15 C16 C19 120.5(12) . . ?
N13 C18 C17 124.4(12) . . ?
C16 C17 C18 119.1(12) . . ?
C24 C19 C20 116.8(11) . . ?
C24 C19 C16 119.9(12) . . ?
C20 C19 C16 123.3(12) . . ?
C21 C20 C19 120.5(12) . . ?
N22 C21 C20 123.3(12) . . ?
C23 N22 C21 117.1(11) . . ?
C23 N22 Co1 124.6(9) . 1_554 ?
C21 N22 Co1 118.0(8) . 1_554 ?
N22 C23 C24 123.0(12) . . ?
C19 C24 C23 119.3(12) . . ?
C26 N25 C30 115.8(11) . . ?
C26 N25 Co2 122.4(9) . . ?
C30 N25 Co2 121.7(8) . . ?
N25 C26 C27 124.1(13) . . ?
C28 C27 C26 118.7(13) . . ?
C27 C28 C29 117.4(12) . . ?
C27 C28 C31 120.6(12) . . ?
C29 C28 C31 122.0(12) . . ?
C30 C29 C28 119.4(11) . . ?
N25 C30 C29 124.4(11) . . ?
C36 C31 C32 116.1(11) . . ?
C36 C31 C28 121.6(12) . . ?
C32 C31 C28 122.3(12) . . ?
C33 C32 C31 120.1(12) . . ?
N34 C33 C32 123.4(12) . . ?
C33 N34 C35 116.3(10) . . ?
C33 N34 Co2 121.9(8) . 1_556 ?
C35 N34 Co2 121.9(8) . 1_556 ?
N34 C35 C36 123.5(11) . . ?
C35 C36 C31 120.5(12) . . ?
C42 C37 C38 118.2(13) . . ?
C42 C37 C43 121.7(12) . . ?
C38 C37 C43 120.1(12) . . ?
C39 C38 C37 121.1(14) . . ?
C40 C39 C38 119.8(15) . . ?
C41 C40 C39 120.8(14) . . ?
C40 C41 C42 119.5(15) . . ?
C37 C42 C41 120.5(14) . . ?
O44 C43 C37 111.7(10) . . ?
O44 C43 C45 109.2(10) . . ?
C37 C43 C45 110.7(10) . . ?
C43 O44 Co2 115.1(7) . . ?
O46 C45 O47 125.3(11) . . ?
O46 C45 C43 117.2(11) . . ?
O47 C45 C43 117.4(10) . . ?
C45 O46 Co1 133.0(8) . . ?
C45 O47 Co2 120.3(7) . . ?
C53 C48 C49 118.8(14) . . ?
C53 C48 C54 121.8(12) . . ?
C49 C48 C54 119.4(13) . . ?
C48 C49 C50 120.2(16) . . ?
C51 C50 C49 119.1(17) . . ?
C50 C51 C52 121.6(17) . . ?
C51 C52 C53 117.0(18) . . ?
C48 C53 C52 123.2(17) . . ?
O55 C54 C56 110.2(10) . . ?
O55 C54 C48 112.1(10) . . ?
C56 C54 C48 108.5(9) . . ?
C54 O55 Co1 115.1(7) . 1_455 ?
O58 C56 O57 126.2(11) . . ?
O58 C56 C54 116.4(11) . . ?
O57 C56 C54 117.4(11) . . ?
C56 O57 Co1 121.5(8) . 1_455 ?
C56 O58 Co2 133.7(8) . . ?
O203 N201 O202 122.0(12) . . ?
O203 N201 O204 119.8(11) . . ?
O202 N201 O204 118.2(11) . . ?
O303 N301 O304 121.7(17) . . ?
O303 N301 O302 121.1(16) . . ?
O304 N301 O302 116.7(16) . . ?
O503 N501 O504 124(5) . . ?
O503 N501 O502 123(5) . . ?
O504 N501 O502 113(4) . . ?
C102 C101 C106 122(3) . . ?
C102 C101 C107 117(3) . . ?
C106 C101 C107 121(3) . . ?
C101 C102 C103 123(3) . . ?
C104 C103 C102 111(2) . . ?
O111 C104 C105 109(2) . . ?
O111 C104 C103 107(2) . . ?
C105 C104 C103 110(2) . . ?
O111 C104 C108 107.0(19) . . ?
C105 C104 C108 112(2) . . ?
C103 C104 C108 112(2) . . ?
C104 C105 C106 111(2) . . ?
C101 C106 C105 114(2) . . ?
C109 C108 C110 112(3) . . ?
C109 C108 C104 109(2) . . ?
C110 C108 C104 114(2) . . ?
O404 C402 C403 109(5) . . ?
O404 C402 C401 108(4) . . ?
C403 C402 C401 113(5) . . ?
O604 C602 C603 101(5) . . ?
O604 C602 C601 113(6) . . ?
C603 C602 C601 114(6) . . ?

loop_
_geom_bond_atom_site_label_1
_geom_bond_atom_site_label_2
_geom_bond_distance
_geom_bond_site_symmetry_2
_geom_bond_publ_flag
Co1 O46 2.041(8) . ?
Co1 O57 2.081(8) 1_655 ?
Co1 N1 2.142(10) . ?
Co1 N13 2.172(10) . ?
Co1 N22 2.181(10) 1_556 ?
Co1 O55 2.189(9) 1_655 ?
N1 C6 1.310(17) . ?
N1 C2 1.349(17) . ?
Co2 O58 2.040(9) . ?
Co2 O47 2.073(8) . ?
Co2 N25 2.151(10) . ?
Co2 N10 2.154(11) 2_756 ?
Co2 N34 2.171(10) 1_554 ?
Co2 O44 2.178(9) . ?
C2 C3 1.364(19) . ?
C3 C4 1.39(2) . ?
C4 C5 1.383(19) . ?
C4 C7 1.493(15) . ?
C5 C6 1.395(18) . ?
C7 C12 1.36(2) . ?
C7 C8 1.378(18) . ?
C8 C9 1.40(2) . ?
C9 N10 1.310(19) . ?
N10 C11 1.346(18) . ?
C11 C12 1.39(2) . ?
N13 C18 1.332(17) . ?
N13 C14 1.353(16) . ?
C14 C15 1.368(17) . ?
C15 C16 1.403(18) . ?
C16 C17 1.387(19) . ?
C16 C19 1.479(19) . ?
C18 C17 1.390(18) . ?
C19 C24 1.380(19) . ?
C19 C20 1.384(19) . ?
C20 C21 1.374(18) . ?
C21 N22 1.337(17) . ?
N22 C23 1.325(17) . ?
C23 C24 1.412(19) . ?
N25 C26 1.343(18) . ?
N25 C30 1.345(16) . ?
C26 C27 1.40(2) . ?
C27 C28 1.39(2) . ?
C28 C29 1.405(18) . ?
C28 C31 1.474(18) . ?
C29 C30 1.368(18) . ?
C31 C36 1.396(19) . ?
C31 C32 1.407(19) . ?
C32 C33 1.373(19) . ?
C33 N34 1.350(17) . ?
N34 C35 1.360(17) . ?
C35 C36 1.363(18) . ?
C37 C42 1.377(19) . ?
C37 C38 1.394(19) . ?
C37 C43 1.500(17) . ?
C38 C39 1.38(2) . ?
C39 C40 1.38(3) . ?
C40 C41 1.35(2) . ?
C41 C42 1.43(2) . ?
C43 O44 1.423(16) . ?
C43 C45 1.557(17) . ?
C45 O46 1.233(14) . ?
C45 O47 1.264(16) . ?
C48 C53 1.36(2) . ?
C48 C49 1.37(2) . ?
C48 C54 1.536(18) . ?
C49 C50 1.42(2) . ?
C50 C51 1.37(3) . ?
C51 C52 1.40(3) . ?
C52 C53 1.40(2) . ?
C54 O55 1.422(15) . ?
C54 C56 1.528(17) . ?
C56 O58 1.250(15) . ?
C56 O57 1.255(17) . ?
N201 O203 1.197(15) . ?
N201 O202 1.248(15) . ?
N201 O204 1.270(14) . ?
N301 O303 1.168(19) . ?
N301 O304 1.27(2) . ?
N301 O302 1.27(2) . ?
N501 O503 1.18(3) . ?
N501 O504 1.27(3) . ?
N501 O502 1.27(3) . ?
C101 C102 1.34(4) . ?
C101 C106 1.48(4) . ?
C101 C107 1.53(4) . ?
C102 C103 1.55(4) . ?
C103 C104 1.52(3) . ?
C104 O111 1.49(3) . ?
C104 C105 1.50(4) . ?
C104 C108 1.53(3) . ?
C105 C106 1.57(4) . ?
C108 C109 1.48(4) . ?
C108 C110 1.52(4) . ?
C401 C402 1.54(4) . ?
C402 O404 1.40(4) . ?
C402 C403 1.53(4) . ?
C601 C602 1.54(4) . ?
C602 O604 1.41(4) . ?
C602 C603 1.54(4) . ?
